data_4513604
loop_
_publ_author_name
'Condello, Francesca'
'Garau, Federica'
'Lanza, Arianna'
'Monari, Magda'
'Nestola, Fabrizio'
'Pandolfo, Luciano'
'Pettinari, Claudio'

_publ_section_title
;
 Synthesis and Structural Characterizations of New Coordination Polymers
 Generated by the Interaction Between the Trinuclear Triangular SBU
 [Cu3(\m3-OH)(\m-pz)3]2+and 4,4&#x2032;-Bipyridine. 3\%
;
_journal_issue 10
_journal_name_full 'Crystal Growth &amp; Design'
_journal_page_first 4854
_journal_paper_doi 10.1021/acs.cgd.5b00661
_journal_volume 15
_journal_year 2015
_chemical_formula_sum 'C28 H34 Cu3 N8 O5'
_chemical_formula_weight 753.25
_chemical_name_systematic
;
 ?
;
_space_group_IT_number 2
_symmetry_cell_setting triclinic
_symmetry_space_group_name_Hall '-P 1'
_symmetry_space_group_name_H-M 'P -1'
_atom_sites_solution_hydrogens geom
_atom_sites_solution_primary direct
_atom_sites_solution_secondary difmap
_audit_creation_method SHELXL-97
_cell_angle_alpha 86.450(2)
_cell_angle_beta 80.388(2)
_cell_angle_gamma 83.515(2)
_cell_formula_units_Z 2
_cell_length_a 8.2121(11)
_cell_length_b 11.6294(15)
_cell_length_c 17.864(2)
_cell_measurement_reflns_used 2060
_cell_measurement_temperature 296(2)
_cell_measurement_theta_max 22.75
_cell_measurement_theta_min 2.15
_cell_volume 1669.7(4)
_computing_cell_refinement 'Bruker SAINT'
_computing_data_collection 'Bruker APEX2'
_computing_data_reduction 'Bruker SAINT'
_computing_molecular_graphics Mercury
_computing_publication_material 'Bruker SHELXTL'
_computing_structure_refinement 'SHELXL-97 (Sheldrick, 2008)'
_computing_structure_solution 'SHELXS-97 (Sheldrick, 2008)'
_diffrn_ambient_temperature 296(2)
_diffrn_measured_fraction_theta_full 0.982
_diffrn_measured_fraction_theta_max 0.982
_diffrn_measurement_device_type 'Bruker APEX-II CCD'
_diffrn_measurement_method '\f and \w scans'
_diffrn_radiation_monochromator graphite
_diffrn_radiation_source 'fine-focus sealed tube'
_diffrn_radiation_type MoK\a
_diffrn_radiation_wavelength 0.71073
_diffrn_reflns_av_R_equivalents 0.0538
_diffrn_reflns_av_sigmaI/netI 0.1013
_diffrn_reflns_limit_h_max 10
_diffrn_reflns_limit_h_min -10
_diffrn_reflns_limit_k_max 14
_diffrn_reflns_limit_k_min -14
_diffrn_reflns_limit_l_max 22
_diffrn_reflns_limit_l_min -22
_diffrn_reflns_number 14046
_diffrn_reflns_theta_full 27.00
_diffrn_reflns_theta_max 27.00
_diffrn_reflns_theta_min 1.76
_exptl_absorpt_coefficient_mu 1.941
_exptl_absorpt_correction_T_max 0.879
_exptl_absorpt_correction_T_min 0.678
_exptl_absorpt_correction_type multi-scan
_exptl_absorpt_process_details SADABS
_exptl_crystal_colour blue
_exptl_crystal_density_diffrn 1.498
_exptl_crystal_density_method 'not measured'
_exptl_crystal_description block
_exptl_crystal_F_000 770
_exptl_crystal_size_max 0.30
_exptl_crystal_size_mid 0.27
_exptl_crystal_size_min 0.15
_refine_diff_density_max 1.897
_refine_diff_density_min -1.352
_refine_diff_density_rms 0.128
_refine_ls_extinction_method none
_refine_ls_goodness_of_fit_ref 1.112
_refine_ls_hydrogen_treatment constr
_refine_ls_matrix_type full
_refine_ls_number_parameters 383
_refine_ls_number_reflns 7163
_refine_ls_number_restraints 145
_refine_ls_restrained_S_all 1.116
_refine_ls_R_factor_all 0.1423
_refine_ls_R_factor_gt 0.0717
_refine_ls_shift/su_max 0.008
_refine_ls_shift/su_mean 0.003
_refine_ls_structure_factor_coef Fsqd
_refine_ls_weighting_details 'calc w=1/[\s^2^(Fo^2^)+(0.0988P)^2^+0.4586P] where P=(Fo^2^+2Fc^2^)/3'
_refine_ls_weighting_scheme calc
_refine_ls_wR_factor_gt 0.1823
_refine_ls_wR_factor_ref 0.2208
_reflns_number_gt 3818
_reflns_number_total 7163
_reflns_threshold_expression >2\s(I)
_cod_data_source_file cg5b00661_si_002.cif
_cod_data_source_block comp2
_cod_depositor_comments 'Adding full bibliography for 4513604--4513608.cif.'
_cod_original_sg_symbol_H-M P-1
_cod_database_code 4513604

loop_
_symmetry_equiv_pos_as_xyz
'x, y, z'
'-x, -y, -z'

loop_
_atom_site_label
_atom_site_type_symbol
_atom_site_fract_x
_atom_site_fract_y
_atom_site_fract_z
_atom_site_U_iso_or_equiv
_atom_site_adp_type
_atom_site_occupancy
_atom_site_symmetry_multiplicity
_atom_site_calc_flag
_atom_site_refinement_flags
Cu1 Cu 0.85087(11) 0.08281(8) 0.15189(5) 0.0408(3) Uani 1 1 d U
Cu2 Cu 0.57805(11) -0.01471(8) 0.28763(5) 0.0423(3) Uani 1 1 d U
Cu3 Cu 0.95360(12) -0.16535(8) 0.24262(5) 0.0422(3) Uani 1 1 d U
O1 O 0.7712(6) -0.0651(4) 0.2048(3) 0.0384(11) Uani 1 1 d DU
O2 O 0.7042(7) 0.0933(6) 0.3473(3) 0.0598(16) Uani 1 1 d U
O4 O 1.1312(7) -0.2709(6) 0.2782(3) 0.0635(16) Uani 1 1 d U
O5 O 1.0456(12) -0.3808(6) 0.2062(4) 0.098(3) Uani 1 1 d U
O3 O 0.9147(7) 0.1335(5) 0.2582(3) 0.0588(15) Uani 1 1 d U
N1 N 0.6188(8) 0.1453(6) 0.1597(4) 0.0484(16) Uani 1 1 d U
N2 N 0.5025(8) 0.1018(6) 0.2135(4) 0.0469(15) Uani 1 1 d U
N3 N 0.6379(8) -0.1608(6) 0.3435(4) 0.0490(16) Uani 1 1 d U
N4 N 0.7948(9) -0.2119(6) 0.3301(4) 0.0516(17) Uani 1 1 d U
N5 N 1.1096(8) -0.1042(6) 0.1585(4) 0.0488(16) Uani 1 1 d U
N6 N 1.0655(8) -0.0076(6) 0.1178(4) 0.0468(16) Uani 1 1 d U
N7 N 0.9207(7) 0.2302(5) 0.0931(3) 0.0423(15) Uani 1 1 d U
N8 N 0.3592(7) 0.0074(6) 0.3605(3) 0.0455(16) Uani 1 1 d U
C1 C 0.5378(10) 0.2273(8) 0.1194(5) 0.061(2) Uani 1 1 d U
H1 H 0.5883 0.2717 0.0788 0.073 Uiso 1 1 calc R
C2 C 0.3775(12) 0.2364(9) 0.1451(6) 0.078(3) Uani 1 1 d U
H2 H 0.2958 0.2861 0.1260 0.094 Uiso 1 1 calc R
C3 C 0.3544(11) 0.1582(9) 0.2053(5) 0.064(3) Uani 1 1 d U
H3 H 0.2533 0.1463 0.2354 0.077 Uiso 1 1 calc R
C4 C 0.5565(12) -0.2196(8) 0.4020(5) 0.069(3) Uani 1 1 d U
H4 H 0.4455 -0.2022 0.4228 0.082 Uiso 1 1 calc R
C5 C 0.6572(14) -0.3066(9) 0.4263(5) 0.081(3) Uani 1 1 d U
H5 H 0.6314 -0.3601 0.4662 0.098 Uiso 1 1 calc R
C6 C 0.8043(13) -0.3005(8) 0.3808(5) 0.068(3) Uani 1 1 d U
H6 H 0.8993 -0.3510 0.3842 0.082 Uiso 1 1 calc R
C7 C 1.2618(10) -0.1440(8) 0.1309(5) 0.061(2) Uani 1 1 d U
H7 H 1.3210 -0.2095 0.1494 0.073 Uiso 1 1 calc R
C8 C 1.3212(11) -0.0716(8) 0.0691(5) 0.066(3) Uani 1 1 d U
H8 H 1.4245 -0.0798 0.0382 0.080 Uiso 1 1 calc R
C9 C 1.1965(10) 0.0120(8) 0.0642(5) 0.058(2) Uani 1 1 d U
H9 H 1.1999 0.0743 0.0289 0.070 Uiso 1 1 calc R
C10 C 0.9330(12) 0.2469(7) 0.0179(5) 0.058(2) Uani 1 1 d U
H10 H 0.9205 0.1845 -0.0100 0.070 Uiso 1 1 calc R
C11 C 0.9627(11) 0.3489(7) -0.0207(5) 0.054(2) Uani 1 1 d U
H11 H 0.9698 0.3552 -0.0733 0.065 Uiso 1 1 calc R
C12 C 0.9820(9) 0.4429(6) 0.0193(4) 0.0379(16) Uani 1 1 d U
C13 C 0.9739(11) 0.4272(7) 0.0974(5) 0.052(2) Uani 1 1 d U
H13 H 0.9909 0.4872 0.1263 0.062 Uiso 1 1 calc R
C14 C 0.9395(10) 0.3189(7) 0.1319(4) 0.049(2) Uani 1 1 d U
H14 H 0.9297 0.3095 0.1845 0.058 Uiso 1 1 calc R
C15 C 0.3479(10) 0.0581(7) 0.4255(4) 0.051(2) Uani 1 1 d U
H15 H 0.4365 0.0960 0.4341 0.061 Uiso 1 1 calc R
C16 C 0.2089(10) 0.0570(8) 0.4816(4) 0.052(2) Uani 1 1 d U
H16 H 0.2058 0.0932 0.5268 0.062 Uiso 1 1 calc R
C17 C 0.0750(9) 0.0020(6) 0.4700(4) 0.0387(17) Uani 1 1 d U
C18 C 0.0878(10) -0.0481(8) 0.4029(4) 0.053(2) Uani 1 1 d U
H18 H 0.0001 -0.0849 0.3921 0.064 Uiso 1 1 calc R
C19 C 0.2324(10) -0.0447(8) 0.3498(4) 0.059(3) Uani 1 1 d U
H19 H 0.2390 -0.0813 0.3044 0.071 Uiso 1 1 calc R
C20 C 0.8247(10) 0.1500(7) 0.3206(5) 0.0476(18) Uani 1 1 d U
C21 C 0.8795(14) 0.2430(9) 0.3605(6) 0.092(3) Uani 1 1 d DU
H21A H 0.8859 0.3109 0.3261 0.110 Uiso 1 1 calc R
H21B H 0.9913 0.2182 0.3700 0.110 Uiso 1 1 calc R
C22 C 0.7753(18) 0.2800(13) 0.4351(7) 0.166(5) Uani 1 1 d DU
H22A H 0.7636 0.2142 0.4710 0.199 Uiso 1 1 calc R
H22B H 0.6656 0.3137 0.4272 0.199 Uiso 1 1 calc R
C23 C 0.870(2) 0.3710(12) 0.4650(9) 0.166(5) Uani 1 1 d DU
H23A H 0.9822 0.3660 0.4386 0.249 Uiso 1 1 calc R
H23B H 0.8702 0.3562 0.5185 0.249 Uiso 1 1 calc R
H23C H 0.8159 0.4472 0.4565 0.249 Uiso 1 1 calc R
C24 C 1.142(3) -0.3668(17) 0.2495(12) 0.171(6) Uani 1 1 d U
C25 C 1.240(2) -0.4653(16) 0.2781(15) 0.259(10) Uani 1 1 d DU
H25A H 1.2272 -0.5340 0.2524 0.311 Uiso 1 1 calc R
H25B H 1.2022 -0.4784 0.3320 0.311 Uiso 1 1 calc R
C26 C 1.423(2) -0.4417(14) 0.2643(14) 0.259(10) Uani 1 1 d DU
H26A H 1.4387 -0.3759 0.2921 0.311 Uiso 1 1 calc R
H26B H 1.4619 -0.4269 0.2106 0.311 Uiso 1 1 calc R
C27 C 1.514(2) -0.5544(12) 0.2941(9) 0.171(6) Uani 1 1 d DU
H27A H 1.6202 -0.5389 0.3046 0.256 Uiso 1 1 calc R
H27B H 1.5296 -0.6117 0.2564 0.256 Uiso 1 1 calc R
H27C H 1.4490 -0.5827 0.3398 0.256 Uiso 1 1 calc R
C28 C 0.7099(16) -0.1396(11) 0.1526(7) 0.111(4) Uani 1 1 d DU
H28B H 0.7843 -0.1424 0.1050 0.167 Uiso 1 1 calc R
H28A H 0.6011 -0.1079 0.1440 0.167 Uiso 1 1 calc R
H28C H 0.7048 -0.2165 0.1751 0.167 Uiso 1 1 calc R

loop_
_atom_site_aniso_label
_atom_site_aniso_U_11
_atom_site_aniso_U_22
_atom_site_aniso_U_33
_atom_site_aniso_U_23
_atom_site_aniso_U_13
_atom_site_aniso_U_12
Cu1 0.0387(5) 0.0371(5) 0.0420(5) 0.0084(4) 0.0057(4) -0.0083(4)
Cu2 0.0382(5) 0.0502(6) 0.0340(5) 0.0022(4) 0.0087(4) -0.0094(4)
Cu3 0.0447(6) 0.0415(6) 0.0380(5) 0.0040(4) -0.0001(4) -0.0073(4)
O1 0.039(3) 0.039(3) 0.034(3) 0.004(2) 0.007(2) -0.008(2)
O2 0.050(3) 0.086(4) 0.045(3) -0.006(3) 0.002(3) -0.028(3)
O4 0.062(4) 0.074(4) 0.050(4) 0.013(3) -0.010(3) 0.005(3)
O5 0.153(8) 0.061(5) 0.068(5) -0.010(4) 0.017(4) -0.014(5)
O3 0.059(4) 0.075(4) 0.045(3) 0.010(3) -0.005(3) -0.029(3)
N1 0.040(3) 0.050(4) 0.050(4) 0.011(3) 0.003(3) -0.008(3)
N2 0.036(3) 0.054(4) 0.047(4) 0.004(3) 0.003(3) -0.007(3)
N3 0.048(4) 0.053(4) 0.039(4) 0.007(3) 0.012(3) -0.010(3)
N4 0.058(4) 0.055(4) 0.038(4) 0.012(3) -0.001(3) -0.007(3)
N5 0.042(3) 0.045(4) 0.052(4) 0.007(3) 0.007(3) -0.002(3)
N6 0.044(3) 0.039(4) 0.052(4) 0.004(3) 0.010(3) -0.011(3)
N7 0.042(4) 0.040(3) 0.041(3) 0.004(3) 0.006(3) -0.009(3)
N8 0.037(3) 0.059(4) 0.040(3) -0.010(3) 0.007(3) -0.018(3)
C1 0.046(4) 0.063(6) 0.071(6) 0.027(4) -0.011(4) -0.008(4)
C2 0.050(5) 0.089(8) 0.088(7) 0.023(6) -0.010(5) 0.011(5)
C3 0.039(4) 0.091(7) 0.057(6) 0.011(5) -0.001(4) -0.002(4)
C4 0.069(5) 0.065(6) 0.060(6) 0.024(5) 0.019(5) -0.013(4)
C5 0.100(8) 0.075(7) 0.055(6) 0.032(5) 0.019(5) -0.017(6)
C6 0.081(6) 0.053(6) 0.060(6) 0.023(4) 0.007(5) 0.000(5)
C7 0.039(4) 0.066(6) 0.072(6) 0.009(4) 0.005(4) -0.005(4)
C8 0.047(5) 0.067(6) 0.074(6) 0.008(5) 0.018(4) -0.007(4)
C9 0.050(5) 0.053(5) 0.061(6) 0.008(4) 0.022(4) -0.008(4)
C10 0.094(7) 0.044(5) 0.037(4) 0.000(3) 0.000(4) -0.027(5)
C11 0.087(6) 0.037(4) 0.040(4) 0.004(3) -0.006(4) -0.015(4)
C12 0.039(4) 0.034(4) 0.039(4) 0.005(3) 0.000(3) -0.008(3)
C13 0.069(6) 0.045(5) 0.045(4) 0.009(4) -0.011(4) -0.026(4)
C14 0.069(6) 0.041(4) 0.033(4) 0.007(3) 0.002(4) -0.012(4)
C15 0.041(4) 0.065(6) 0.046(4) -0.011(4) 0.008(3) -0.017(4)
C16 0.046(5) 0.069(6) 0.041(4) -0.015(4) 0.009(3) -0.024(4)
C17 0.037(4) 0.039(4) 0.036(4) 0.004(3) 0.004(3) -0.006(3)
C18 0.038(4) 0.080(6) 0.043(4) -0.011(4) 0.002(3) -0.023(4)
C19 0.053(5) 0.093(7) 0.033(4) -0.014(4) 0.009(3) -0.031(5)
C20 0.047(5) 0.042(5) 0.054(4) 0.007(4) -0.016(4) -0.004(4)
C21 0.122(9) 0.058(7) 0.112(8) -0.016(6) -0.068(7) -0.002(6)
C22 0.248(15) 0.125(10) 0.142(9) -0.055(7) -0.070(9) -0.008(10)
C23 0.248(15) 0.125(10) 0.142(9) -0.055(7) -0.070(9) -0.008(10)
C24 0.215(12) 0.124(9) 0.171(12) -0.041(8) -0.078(10) 0.081(9)
C25 0.270(17) 0.152(11) 0.36(2) -0.064(13) -0.15(2) 0.134(16)
C26 0.270(17) 0.152(11) 0.36(2) -0.064(13) -0.15(2) 0.134(16)
C27 0.215(12) 0.124(9) 0.171(12) -0.041(8) -0.078(10) 0.081(9)
C28 0.110(10) 0.132(10) 0.103(9) -0.032(7) -0.030(7) -0.026(8)

loop_
_atom_type_symbol
_atom_type_description
_atom_type_scat_dispersion_real
_atom_type_scat_dispersion_imag
_atom_type_scat_source
C C 0.0033 0.0016 'International Tables Vol C Tables 4.2.6.8 and 6.1.1.4'
H H 0.0000 0.0000 'International Tables Vol C Tables 4.2.6.8 and 6.1.1.4'
N N 0.0061 0.0033 'International Tables Vol C Tables 4.2.6.8 and 6.1.1.4'
O O 0.0106 0.0060 'International Tables Vol C Tables 4.2.6.8 and 6.1.1.4'
Cu Cu 0.3201 1.2651 'International Tables Vol C Tables 4.2.6.8 and 6.1.1.4'

loop_
_geom_angle_atom_site_label_1
_geom_angle_atom_site_label_2
_geom_angle_atom_site_label_3
_geom_angle
_geom_angle_site_symmetry_3
N1 Cu1 N6 161.5(3) .
N1 Cu1 O1 87.7(2) .
N6 Cu1 O1 87.7(2) .
N1 Cu1 N7 90.0(3) .
N6 Cu1 N7 93.4(2) .
O1 Cu1 N7 176.0(2) .
N1 Cu1 O3 102.1(3) .
N6 Cu1 O3 95.8(3) .
O1 Cu1 O3 90.0(2) .
N7 Cu1 O3 93.8(2) .
N2 Cu2 N3 164.6(3) .
N2 Cu2 N8 92.9(3) .
N3 Cu2 N8 89.7(3) .
N2 Cu2 O1 87.3(2) .
N3 Cu2 O1 86.8(2) .
N8 Cu2 O1 166.8(2) .
N2 Cu2 O2 98.6(3) .
N3 Cu2 O2 96.3(3) .
N8 Cu2 O2 94.6(2) .
O1 Cu2 O2 98.4(2) .
N4 Cu3 N5 174.7(3) .
N4 Cu3 O4 90.8(3) .
N5 Cu3 O4 91.6(3) .
N4 Cu3 O1 88.9(2) .
N5 Cu3 O1 89.0(2) .
O4 Cu3 O1 177.4(2) .
C28 O1 Cu3 104.0(6) .
C28 O1 Cu1 112.7(6) .
Cu3 O1 Cu1 111.7(2) .
C28 O1 Cu2 108.3(6) .
Cu3 O1 Cu2 114.0(2) .
Cu1 O1 Cu2 106.2(2) .
C20 O2 Cu2 127.8(5) .
C24 O4 Cu3 110.5(10) .
C20 O3 Cu1 129.6(5) .
C1 N1 N2 106.5(6) .
C1 N1 Cu1 133.2(5) .
N2 N1 Cu1 120.2(5) .
C3 N2 N1 107.9(7) .
C3 N2 Cu2 134.0(6) .
N1 N2 Cu2 117.9(5) .
C4 N3 N4 107.3(7) .
C4 N3 Cu2 132.7(6) .
N4 N3 Cu2 119.6(5) .
C6 N4 N3 106.7(7) .
C6 N4 Cu3 131.1(7) .
N3 N4 Cu3 121.7(5) .
C7 N5 N6 108.9(7) .
C7 N5 Cu3 130.1(6) .
N6 N5 Cu3 121.0(5) .
C9 N6 N5 107.4(7) .
C9 N6 Cu1 133.3(6) .
N5 N6 Cu1 118.8(5) .
C14 N7 C10 117.2(7) .
C14 N7 Cu1 118.2(5) .
C10 N7 Cu1 124.3(5) .
C19 N8 C15 117.4(6) .
C19 N8 Cu2 120.2(5) .
C15 N8 Cu2 121.5(5) .
C2 C1 N1 110.8(8) .
C1 C2 C3 106.5(9) .
N2 C3 C2 108.3(8) .
C5 C4 N3 110.3(8) .
C4 C5 C6 105.3(8) .
N4 C6 C5 110.5(9) .
N5 C7 C8 108.9(9) .
C9 C8 C7 104.9(8) .
N6 C9 C8 109.9(8) .
N7 C10 C11 124.5(8) .
C10 C11 C12 119.0(7) .
C11 C12 C13 117.7(7) .
C11 C12 C12 122.1(8) 2_765
C13 C12 C12 120.1(8) 2_765
C12 C13 C14 118.7(7) .
N7 C14 C13 122.8(7) .
N8 C15 C16 122.5(7) .
C17 C16 C15 119.9(7) .
C18 C17 C16 116.8(7) .
C18 C17 C17 122.3(8) 2_556
C16 C17 C17 120.9(8) 2_556
C17 C18 C19 120.0(7) .
N8 C19 C18 123.4(7) .
O3 C20 O2 124.5(8) .
O3 C20 C21 111.2(8) .
O2 C20 C21 124.3(8) .
C20 C21 C22 118.0(9) .
C21 C22 C23 105.7(10) .
O5 C24 O4 118.3(15) .
O5 C24 C25 119.9(19) .
O4 C24 C25 120.6(19) .
C24 C25 C26 109.1(17) .
C25 C26 C27 103.9(14) .

loop_
_geom_bond_atom_site_label_1
_geom_bond_atom_site_label_2
_geom_bond_distance
_geom_bond_site_symmetry_2
Cu1 N1 1.947(7) .
Cu1 N6 1.971(6) .
Cu1 O1 2.031(5) .
Cu1 N7 2.042(6) .
Cu1 O3 2.184(6) .
Cu2 N2 1.958(7) .
Cu2 N3 1.971(7) .
Cu2 N8 2.036(6) .
Cu2 O1 2.040(4) .
Cu2 O2 2.149(6) .
Cu3 N4 1.952(6) .
Cu3 N5 1.958(6) .
Cu3 O4 1.961(6) .
Cu3 O1 1.976(5) .
O1 C28 1.494(8) .
O2 C20 1.261(9) .
O4 C24 1.245(19) .
O5 C24 1.22(2) .
O3 C20 1.243(9) .
N1 C1 1.343(10) .
N1 N2 1.355(8) .
N2 C3 1.341(10) .
N3 C4 1.338(9) .
N3 N4 1.346(9) .
N4 C6 1.333(10) .
N5 C7 1.308(10) .
N5 N6 1.349(9) .
N6 C9 1.345(9) .
N7 C14 1.316(9) .
N7 C10 1.333(10) .
N8 C19 1.308(9) .
N8 C15 1.320(9) .
C1 C2 1.315(12) .
C2 C3 1.368(13) .
C4 C5 1.331(14) .
C5 C6 1.345(12) .
C7 C8 1.401(12) .
C8 C9 1.341(12) .
C10 C11 1.360(11) .
C11 C12 1.380(10) .
C12 C13 1.388(10) .
C12 C12 1.495(13) 2_765
C13 C14 1.404(10) .
C15 C16 1.387(10) .
C16 C17 1.383(10) .
C17 C18 1.348(10) .
C17 C17 1.494(13) 2_556
C18 C19 1.394(10) .
C20 C21 1.481(12) .
C21 C22 1.518(5) .
C22 C23 1.550(5) .
C24 C25 1.44(2) .
C25 C26 1.535(5) .
C26 C27 1.545(5) .
